data_1570018
loop_
_publ_author_name
'Avigdori, Idan'
'Singh, Kuldeep'
'Fridman, Natalia'
'Gandelman, Mark'

_publ_section_title
;
 Nitrenium ions as new versatile reagents for electrophilic amination.
;
_journal_issue 43
_journal_name_full 'Chemical science'
_journal_page_first 12034
_journal_page_last 12040
_journal_paper_doi 10.1039/d3sc04268e
_journal_volume 14
_journal_year 2023
_chemical_formula_moiety 'C24 H21 N3'
_chemical_formula_sum 'C24 H21 N3'
_chemical_formula_weight 351.44
_chemical_name_common 'Gandelman419b (Kuldeep)'
_space_group_crystal_system monoclinic
_space_group_IT_number 14
_space_group_name_Hall '-P 2ybc'
_space_group_name_H-M_alt 'P 1 21/c 1'
_atom_sites_solution_hydrogens geom
_audit_creation_method SHELXL-2014/7
_audit_update_record
;
2022-11-23 deposited with the CCDC.	2023-09-26 downloaded from the CCDC.
;
_cell_angle_alpha 90
_cell_angle_beta 113.841(2)
_cell_angle_gamma 90
_cell_formula_units_Z 4
_cell_length_a 12.4541(11)
_cell_length_b 14.0752(12)
_cell_length_c 11.4174(10)
_cell_measurement_reflns_used 3244
_cell_measurement_temperature 200(2)
_cell_measurement_theta_max 25.100
_cell_measurement_theta_min 1.788
_cell_volume 1830.6(3)
_computing_cell_refinement 'APEX2 v2010.7-0 (Bruker AXS)'
_computing_data_collection 'Bruker Instrument Service v2010.7.0.0'
_computing_data_reduction 'SAINT V7.68A (Bruker AXS, 2009)'
_computing_molecular_graphics 'Olex2 (Dolomanov et al., 2009)'
_computing_publication_material 'Olex2 (Dolomanov et al., 2009)'
_computing_structure_refinement 'SHELXL-2018/3 (Sheldrick, 2018)'
_computing_structure_solution 'SHELXT 2014/4 (Sheldrick, 2014)'
_diffrn_ambient_temperature 200(2)
_diffrn_detector_area_resol_mean 95
_diffrn_measured_fraction_theta_full 0.996
_diffrn_measured_fraction_theta_max 0.996
_diffrn_measurement_device_type 'APEX2 (Bruker AXS)'
_diffrn_measurement_method '\f and \w scans'
_diffrn_radiation_type MoK\a
_diffrn_radiation_wavelength 0.71073
_diffrn_reflns_av_R_equivalents 0.1134
_diffrn_reflns_av_unetI/netI 0.0715
_diffrn_reflns_Laue_measured_fraction_full 0.996
_diffrn_reflns_Laue_measured_fraction_max 0.996
_diffrn_reflns_limit_h_max 14
_diffrn_reflns_limit_h_min -14
_diffrn_reflns_limit_k_max 16
_diffrn_reflns_limit_k_min -16
_diffrn_reflns_limit_l_max 13
_diffrn_reflns_limit_l_min -13
_diffrn_reflns_number 18653
_diffrn_reflns_point_group_measured_fraction_full 0.996
_diffrn_reflns_point_group_measured_fraction_max 0.996
_diffrn_reflns_theta_full 25.100
_diffrn_reflns_theta_max 25.100
_diffrn_reflns_theta_min 1.788
_exptl_absorpt_coefficient_mu 0.076
_exptl_absorpt_correction_T_max 0.965
_exptl_absorpt_correction_T_min 0.962
_exptl_absorpt_correction_type multi-scan
_exptl_absorpt_process_details 'SADABS V2008/1 (Bruker AXS)'
_exptl_crystal_colour 'light yellow'
_exptl_crystal_density_diffrn 1.275
_exptl_crystal_description block
_exptl_crystal_F_000 744
_exptl_crystal_size_max 0.240
_exptl_crystal_size_mid 0.210
_exptl_crystal_size_min 0.210
_refine_diff_density_max 0.167
_refine_diff_density_min -0.313
_refine_diff_density_rms 0.048
_refine_ls_extinction_method none
_refine_ls_goodness_of_fit_ref 1.013
_refine_ls_hydrogen_treatment constr
_refine_ls_matrix_type full
_refine_ls_number_parameters 246
_refine_ls_number_reflns 3244
_refine_ls_number_restraints 0
_refine_ls_restrained_S_all 1.013
_refine_ls_R_factor_all 0.1209
_refine_ls_R_factor_gt 0.0642
_refine_ls_shift/su_max 0.000
_refine_ls_shift/su_mean 0.000
_refine_ls_structure_factor_coef Fsqd
_refine_ls_weighting_details 'w=1/[\s^2^(Fo^2^)+(0.0700P)^2^+0.5347P] where P=(Fo^2^+2Fc^2^)/3'
_refine_ls_weighting_scheme calc
_refine_ls_wR_factor_gt 0.1295
_refine_ls_wR_factor_ref 0.1556
_reflns_Friedel_coverage 0.000
_reflns_number_gt 2028
_reflns_number_total 3244
_reflns_threshold_expression 'I > 2\s(I)'
_cod_data_source_file d3sc04268e2.cif
_cod_data_source_block Gandelman419b
_cod_depositor_comments 'Adding full bibliography for 1570018--1570021.cif.'
_cod_original_sg_symbol_H-M 'P 21/c'
_cod_database_code 1570018
_shelx_shelxl_version_number 2014/7
_shelx_space_group_comment
;
The symmetry employed for this shelxl refinement is uniquely defined
by the following loop, which should always be used as a source of
symmetry information in preference to the above space-group names.
They are only intended as comments.
;
_shelx_estimated_absorpt_t_min 0.982
_shelx_estimated_absorpt_t_max 0.984

loop_
_space_group_symop_operation_xyz
'x, y, z'
'-x, y+1/2, -z+1/2'
'-x, -y, -z'
'x, -y-1/2, z-1/2'

loop_
_atom_site_label
_atom_site_type_symbol
_atom_site_fract_x
_atom_site_fract_y
_atom_site_fract_z
_atom_site_U_iso_or_equiv
_atom_site_adp_type
_atom_site_occupancy
_atom_site_site_symmetry_order
_atom_site_calc_flag
_atom_site_refinement_flags_posn
_atom_site_refinement_flags_adp
_atom_site_refinement_flags_occupancy
_atom_site_disorder_assembly
_atom_site_disorder_group
N1 N 0.36399(16) 0.23868(15) 0.52213(18) 0.0389(5) Uani 1 1 d . . . . .
N2 N 0.25468(16) 0.28822(15) 0.47605(18) 0.0383(5) Uani 1 1 d . . . . .
N3 N 0.15725(16) 0.22518(14) 0.43778(18) 0.0386(5) Uani 1 1 d . . . . .
C1 C 0.3661(2) 0.16736(17) 0.4332(2) 0.0358(6) Uani 1 1 d . . . . .
C2 C 0.4708(2) 0.13471(19) 0.4367(2) 0.0448(7) Uani 1 1 d . . . . .
H2 H 0.5426 0.1591 0.4982 0.054 Uiso 1 1 calc R U . . .
C3 C 0.4719(2) 0.06563(19) 0.3497(3) 0.0510(7) Uani 1 1 d . . . . .
H3 H 0.5449 0.0429 0.3532 0.061 Uiso 1 1 calc R U . . .
C4 C 0.3703(2) 0.02998(19) 0.2597(3) 0.0477(7) Uani 1 1 d . . . . .
H4 H 0.3736 -0.0151 0.1994 0.057 Uiso 1 1 calc R U . . .
C5 C 0.2599(2) 0.05940(18) 0.2552(2) 0.0402(6) Uani 1 1 d . . . . .
C6 C 0.1527(2) 0.01841(19) 0.1739(2) 0.0492(7) Uani 1 1 d . . . . .
H6 H 0.1513 -0.0275 0.1123 0.059 Uiso 1 1 calc R U . . .
C7 C 0.0507(2) 0.04399(19) 0.1828(2) 0.0484(7) Uani 1 1 d . . . . .
H7 H -0.0203 0.0135 0.1292 0.058 Uiso 1 1 calc R U . . .
C8 C 0.0475(2) 0.11393(18) 0.2687(2) 0.0414(6) Uani 1 1 d . . . . .
H8 H -0.0248 0.1307 0.2727 0.050 Uiso 1 1 calc R U . . .
C9 C 0.1499(2) 0.15804(17) 0.3471(2) 0.0356(6) Uani 1 1 d . . . . .
C10 C 0.2590(2) 0.13025(17) 0.3439(2) 0.0341(6) Uani 1 1 d . . . . .
C11 C 0.24933(19) 0.36013(17) 0.3850(2) 0.0348(6) Uani 1 1 d . . . . .
C12 C 0.3396(2) 0.42622(19) 0.4204(2) 0.0460(7) Uani 1 1 d . . . . .
H12 H 0.4056 0.4191 0.4997 0.055 Uiso 1 1 calc R U . . .
C13 C 0.3348(2) 0.5019(2) 0.3424(2) 0.0457(7) Uani 1 1 d . . . . .
H13 H 0.3978 0.5461 0.3691 0.055 Uiso 1 1 calc R U . . .
C14 C 0.2398(2) 0.51570(18) 0.2250(2) 0.0368(6) Uani 1 1 d . . . . .
C15 C 0.1511(2) 0.44867(18) 0.1909(2) 0.0378(6) Uani 1 1 d . . . . .
H15 H 0.0856 0.4551 0.1112 0.045 Uiso 1 1 calc R U . . .
C16 C 0.1548(2) 0.37245(18) 0.2693(2) 0.0383(6) Uani 1 1 d . . . . .
H16 H 0.0917 0.3283 0.2432 0.046 Uiso 1 1 calc R U . . .
C17 C 0.3932(2) 0.2039(2) 0.6522(2) 0.0500(7) Uani 1 1 d . . . . .
H17A H 0.4011 0.2579 0.7093 0.075 Uiso 1 1 calc R U . . .
H17B H 0.4674 0.1688 0.6819 0.075 Uiso 1 1 calc R U . . .
H17C H 0.3306 0.1618 0.6524 0.075 Uiso 1 1 calc R U . . .
C18 C 0.0582(2) 0.2593(2) 0.4611(2) 0.0485(7) Uani 1 1 d . . . . .
H18A H 0.0863 0.2976 0.5395 0.073 Uiso 1 1 calc R U . . .
H18B H 0.0131 0.2051 0.4710 0.073 Uiso 1 1 calc R U . . .
H18C H 0.0078 0.2983 0.3886 0.073 Uiso 1 1 calc R U . . .
C19 C 0.23419(19) 0.59842(18) 0.1430(2) 0.0372(6) Uani 1 1 d . . . . .
C20 C 0.2749(2) 0.6869(2) 0.1967(3) 0.0465(7) Uani 1 1 d . . . . .
H20 H 0.3085 0.6934 0.2873 0.056 Uiso 1 1 calc R U . . .
C21 C 0.2677(2) 0.7650(2) 0.1221(3) 0.0534(8) Uani 1 1 d . . . . .
H21 H 0.2965 0.8245 0.1616 0.064 Uiso 1 1 calc R U . . .
C22 C 0.2192(2) 0.7582(2) -0.0092(3) 0.0552(8) Uani 1 1 d . . . . .
H22 H 0.2122 0.8128 -0.0606 0.066 Uiso 1 1 calc R U . . .
C23 C 0.1809(2) 0.6706(2) -0.0650(3) 0.0534(8) Uani 1 1 d . . . . .
H23 H 0.1499 0.6645 -0.1556 0.064 Uiso 1 1 calc R U . . .
C24 C 0.1874(2) 0.5919(2) 0.0099(2) 0.0431(7) Uani 1 1 d . . . . .
H24 H 0.1595 0.5323 -0.0300 0.052 Uiso 1 1 calc R U . . .

loop_
_atom_site_aniso_label
_atom_site_aniso_U_11
_atom_site_aniso_U_22
_atom_site_aniso_U_33
_atom_site_aniso_U_23
_atom_site_aniso_U_13
_atom_site_aniso_U_12
N1 0.0370(11) 0.0459(14) 0.0340(11) 0.0019(10) 0.0144(9) 0.0000(10)
N2 0.0360(12) 0.0427(14) 0.0387(11) -0.0018(10) 0.0177(9) -0.0029(10)
N3 0.0363(11) 0.0436(13) 0.0426(12) -0.0040(10) 0.0230(10) -0.0056(10)
C1 0.0389(14) 0.0398(16) 0.0320(13) 0.0074(12) 0.0177(11) 0.0005(12)
C2 0.0392(14) 0.0522(18) 0.0461(15) 0.0107(14) 0.0202(12) 0.0015(13)
C3 0.0533(17) 0.0498(19) 0.0645(19) 0.0115(16) 0.0390(16) 0.0080(14)
C4 0.0663(19) 0.0368(17) 0.0547(17) 0.0022(14) 0.0397(15) 0.0046(14)
C5 0.0535(16) 0.0349(16) 0.0362(14) 0.0053(12) 0.0222(12) -0.0022(12)
C6 0.0676(19) 0.0399(18) 0.0402(15) -0.0025(13) 0.0219(14) -0.0042(14)
C7 0.0519(17) 0.0437(18) 0.0428(15) 0.0039(13) 0.0121(13) -0.0101(13)
C8 0.0384(14) 0.0436(17) 0.0417(14) 0.0065(13) 0.0155(12) -0.0050(12)
C9 0.0414(14) 0.0350(15) 0.0331(13) 0.0071(12) 0.0180(11) -0.0022(12)
C10 0.0383(13) 0.0344(15) 0.0324(13) 0.0048(11) 0.0171(11) -0.0022(11)
C11 0.0358(13) 0.0370(16) 0.0347(13) -0.0009(12) 0.0174(11) 0.0021(11)
C12 0.0407(15) 0.0541(19) 0.0368(14) 0.0019(14) 0.0091(12) -0.0082(13)
C13 0.0394(14) 0.0523(19) 0.0420(15) -0.0025(14) 0.0128(12) -0.0115(13)
C14 0.0394(14) 0.0373(16) 0.0390(14) -0.0025(12) 0.0214(12) 0.0007(12)
C15 0.0335(13) 0.0414(17) 0.0362(14) -0.0027(12) 0.0118(11) 0.0012(11)
C16 0.0349(13) 0.0406(17) 0.0400(14) -0.0022(12) 0.0158(11) -0.0030(11)
C17 0.0574(17) 0.0561(19) 0.0337(14) 0.0043(13) 0.0154(12) 0.0026(14)
C18 0.0460(15) 0.0580(19) 0.0539(16) 0.0013(14) 0.0330(13) 0.0012(14)
C19 0.0324(13) 0.0391(16) 0.0456(14) -0.0031(13) 0.0215(11) 0.0018(12)
C20 0.0508(16) 0.0463(19) 0.0470(16) -0.0025(14) 0.0246(13) -0.0018(14)
C21 0.0554(17) 0.0428(19) 0.068(2) -0.0018(16) 0.0312(15) -0.0030(14)
C22 0.0525(17) 0.051(2) 0.070(2) 0.0163(17) 0.0334(15) 0.0051(15)
C23 0.0501(16) 0.069(2) 0.0451(16) 0.0094(16) 0.0233(13) 0.0050(15)
C24 0.0400(14) 0.0477(18) 0.0429(15) -0.0030(13) 0.0182(12) 0.0014(12)

loop_
_atom_type_symbol
_atom_type_description
_atom_type_scat_dispersion_real
_atom_type_scat_dispersion_imag
_atom_type_scat_source
C C 0.0033 0.0016 'International Tables Vol C Tables 4.2.6.8 and 6.1.1.4'
H H 0.0000 0.0000 'International Tables Vol C Tables 4.2.6.8 and 6.1.1.4'
N N 0.0061 0.0033 'International Tables Vol C Tables 4.2.6.8 and 6.1.1.4'

loop_
_geom_angle_atom_site_label_1
_geom_angle_atom_site_label_2
_geom_angle_atom_site_label_3
_geom_angle
_geom_angle_site_symmetry_1
_geom_angle_site_symmetry_3
_geom_angle_publ_flag
N2 N1 C1 111.63(17) . . ?
N2 N1 C17 110.25(17) . . ?
C1 N1 C17 114.6(2) . . ?
N3 N2 N1 112.13(18) . . ?
N3 N2 C11 115.72(18) . . ?
N1 N2 C11 111.73(16) . . ?
C9 N3 N2 116.64(16) . . ?
C9 N3 C18 124.3(2) . . ?
N2 N3 C18 114.97(19) . . ?
C2 C1 C10 120.5(2) . . ?
C2 C1 N1 120.3(2) . . ?
C10 C1 N1 119.17(19) . . ?
C1 C2 C3 119.8(2) . . ?
C1 C2 H2 120.1 . . ?
C3 C2 H2 120.1 . . ?
C4 C3 C2 121.4(2) . . ?
C4 C3 H3 119.3 . . ?
C2 C3 H3 119.3 . . ?
C3 C4 C5 120.8(2) . . ?
C3 C4 H4 119.6 . . ?
C5 C4 H4 119.6 . . ?
C6 C5 C4 123.6(2) . . ?
C6 C5 C10 118.6(2) . . ?
C4 C5 C10 117.7(2) . . ?
C7 C6 C5 120.6(2) . . ?
C7 C6 H6 119.7 . . ?
C5 C6 H6 119.7 . . ?
C6 C7 C8 121.9(2) . . ?
C6 C7 H7 119.1 . . ?
C8 C7 H7 119.1 . . ?
C9 C8 C7 119.5(2) . . ?
C9 C8 H8 120.3 . . ?
C7 C8 H8 120.3 . . ?
C8 C9 N3 124.2(2) . . ?
C8 C9 C10 120.1(2) . . ?
N3 C9 C10 115.6(2) . . ?
C1 C10 C5 119.7(2) . . ?
C1 C10 C9 120.7(2) . . ?
C5 C10 C9 119.4(2) . . ?
C16 C11 C12 118.2(2) . . ?
C16 C11 N2 123.7(2) . . ?
C12 C11 N2 117.8(2) . . ?
C13 C12 C11 120.8(2) . . ?
C13 C12 H12 119.6 . . ?
C11 C12 H12 119.6 . . ?
C12 C13 C14 121.9(2) . . ?
C12 C13 H13 119.1 . . ?
C14 C13 H13 119.1 . . ?
C15 C14 C13 116.4(2) . . ?
C15 C14 C19 122.1(2) . . ?
C13 C14 C19 121.5(2) . . ?
C14 C15 C16 122.1(2) . . ?
C14 C15 H15 118.9 . . ?
C16 C15 H15 118.9 . . ?
C11 C16 C15 120.5(2) . . ?
C11 C16 H16 119.7 . . ?
C15 C16 H16 119.7 . . ?
N1 C17 H17A 109.5 . . ?
N1 C17 H17B 109.5 . . ?
H17A C17 H17B 109.5 . . ?
N1 C17 H17C 109.5 . . ?
H17A C17 H17C 109.5 . . ?
H17B C17 H17C 109.5 . . ?
N3 C18 H18A 109.5 . . ?
N3 C18 H18B 109.5 . . ?
H18A C18 H18B 109.5 . . ?
N3 C18 H18C 109.5 . . ?
H18A C18 H18C 109.5 . . ?
H18B C18 H18C 109.5 . . ?
C20 C19 C24 117.2(2) . . ?
C20 C19 C14 120.8(2) . . ?
C24 C19 C14 122.0(2) . . ?
C21 C20 C19 121.6(3) . . ?
C21 C20 H20 119.2 . . ?
C19 C20 H20 119.2 . . ?
C20 C21 C22 120.7(3) . . ?
C20 C21 H21 119.6 . . ?
C22 C21 H21 119.6 . . ?
C21 C22 C23 118.9(3) . . ?
C21 C22 H22 120.5 . . ?
C23 C22 H22 120.5 . . ?
C22 C23 C24 120.5(3) . . ?
C22 C23 H23 119.8 . . ?
C24 C23 H23 119.8 . . ?
C23 C24 C19 121.0(3) . . ?
C23 C24 H24 119.5 . . ?
C19 C24 H24 119.5 . . ?

loop_
_geom_bond_atom_site_label_1
_geom_bond_atom_site_label_2
_geom_bond_distance
_geom_bond_site_symmetry_2
_geom_bond_publ_flag
N1 N2 1.427(3) . ?
N1 C1 1.435(3) . ?
N1 C17 1.463(3) . ?
N2 N3 1.422(3) . ?
N2 C11 1.433(3) . ?
N3 C9 1.377(3) . ?
N3 C18 1.446(3) . ?
C1 C2 1.368(3) . ?
C1 C10 1.412(3) . ?
C2 C3 1.394(4) . ?
C2 H2 0.9500 . ?
C3 C4 1.362(4) . ?
C3 H3 0.9500 . ?
C4 C5 1.417(3) . ?
C4 H4 0.9500 . ?
C5 C6 1.406(4) . ?
C5 C10 1.425(3) . ?
C6 C7 1.363(4) . ?
C6 H6 0.9500 . ?
C7 C8 1.401(3) . ?
C7 H7 0.9500 . ?
C8 C9 1.375(3) . ?
C8 H8 0.9500 . ?
C9 C10 1.429(3) . ?
C11 C16 1.380(3) . ?
C11 C12 1.388(3) . ?
C12 C13 1.374(3) . ?
C12 H12 0.9500 . ?
C13 C14 1.397(3) . ?
C13 H13 0.9500 . ?
C14 C15 1.384(3) . ?
C14 C19 1.477(3) . ?
C15 C16 1.386(3) . ?
C15 H15 0.9500 . ?
C16 H16 0.9500 . ?
C17 H17A 0.9800 . ?
C17 H17B 0.9800 . ?
C17 H17C 0.9800 . ?
C18 H18A 0.9800 . ?
C18 H18B 0.9800 . ?
C18 H18C 0.9800 . ?
C19 C20 1.390(3) . ?
C19 C24 1.394(3) . ?
C20 C21 1.371(4) . ?
C20 H20 0.9500 . ?
C21 C22 1.375(4) . ?
C21 H21 0.9500 . ?
C22 C23 1.381(4) . ?
C22 H22 0.9500 . ?
C23 C24 1.383(4) . ?
C23 H23 0.9500 . ?
C24 H24 0.9500 . ?

loop_
_geom_torsion_atom_site_label_1
_geom_torsion_atom_site_label_2
_geom_torsion_atom_site_label_3
_geom_torsion_atom_site_label_4
_geom_torsion
_geom_torsion_site_symmetry_1
_geom_torsion_site_symmetry_2
_geom_torsion_site_symmetry_3
_geom_torsion_site_symmetry_4
_geom_torsion_publ_flag
C1 N1 N2 N3 51.6(2) . . . . ?
C17 N1 N2 N3 -77.0(2) . . . . ?
C1 N1 N2 C11 -80.2(2) . . . . ?
C17 N1 N2 C11 151.3(2) . . . . ?
N1 N2 N3 C9 -56.0(2) . . . . ?
C11 N2 N3 C9 73.8(3) . . . . ?
N1 N2 N3 C18 145.65(19) . . . . ?
C11 N2 N3 C18 -84.6(2) . . . . ?
N2 N1 C1 C2 158.1(2) . . . . ?
C17 N1 C1 C2 -75.7(3) . . . . ?
N2 N1 C1 C10 -23.0(3) . . . . ?
C17 N1 C1 C10 103.2(2) . . . . ?
C10 C1 C2 C3 1.3(4) . . . . ?
N1 C1 C2 C3 -179.8(2) . . . . ?
C1 C2 C3 C4 0.6(4) . . . . ?
C2 C3 C4 C5 -2.6(4) . . . . ?
C3 C4 C5 C6 -173.1(2) . . . . ?
C3 C4 C5 C10 2.7(4) . . . . ?
C4 C5 C6 C7 173.8(2) . . . . ?
C10 C5 C6 C7 -2.0(4) . . . . ?
C5 C6 C7 C8 2.5(4) . . . . ?
C6 C7 C8 C9 -0.4(4) . . . . ?
C7 C8 C9 N3 -177.7(2) . . . . ?
C7 C8 C9 C10 -2.2(3) . . . . ?
N2 N3 C9 C8 -157.2(2) . . . . ?
C18 N3 C9 C8 -1.1(4) . . . . ?
N2 N3 C9 C10 27.1(3) . . . . ?
C18 N3 C9 C10 -176.8(2) . . . . ?
C2 C1 C10 C5 -1.1(3) . . . . ?
N1 C1 C10 C5 -180.0(2) . . . . ?
C2 C1 C10 C9 174.5(2) . . . . ?
N1 C1 C10 C9 -4.4(3) . . . . ?
C6 C5 C10 C1 175.1(2) . . . . ?
C4 C5 C10 C1 -0.9(3) . . . . ?
C6 C5 C10 C9 -0.5(3) . . . . ?
C4 C5 C10 C9 -176.6(2) . . . . ?
C8 C9 C10 C1 -173.0(2) . . . . ?
N3 C9 C10 C1 2.8(3) . . . . ?
C8 C9 C10 C5 2.6(3) . . . . ?
N3 C9 C10 C5 178.4(2) . . . . ?
N3 N2 C11 C16 3.0(3) . . . . ?
N1 N2 C11 C16 133.0(2) . . . . ?
N3 N2 C11 C12 176.9(2) . . . . ?
N1 N2 C11 C12 -53.2(3) . . . . ?
C16 C11 C12 C13 0.0(4) . . . . ?
N2 C11 C12 C13 -174.2(2) . . . . ?
C11 C12 C13 C14 0.0(4) . . . . ?
C12 C13 C14 C15 -0.4(4) . . . . ?
C12 C13 C14 C19 178.6(2) . . . . ?
C13 C14 C15 C16 0.9(3) . . . . ?
C19 C14 C15 C16 -178.2(2) . . . . ?
C12 C11 C16 C15 0.4(3) . . . . ?
N2 C11 C16 C15 174.2(2) . . . . ?
C14 C15 C16 C11 -0.9(3) . . . . ?
C15 C14 C19 C20 141.6(2) . . . . ?
C13 C14 C19 C20 -37.4(3) . . . . ?
C15 C14 C19 C24 -37.8(3) . . . . ?
C13 C14 C19 C24 143.2(2) . . . . ?
C24 C19 C20 C21 1.0(3) . . . . ?
C14 C19 C20 C21 -178.3(2) . . . . ?
C19 C20 C21 C22 0.2(4) . . . . ?
C20 C21 C22 C23 -1.9(4) . . . . ?
C21 C22 C23 C24 2.3(4) . . . . ?
C22 C23 C24 C19 -1.0(4) . . . . ?
C20 C19 C24 C23 -0.6(3) . . . . ?
C14 C19 C24 C23 178.7(2) . . . . ?
